data_7020527
loop_
_publ_author_name
'Zeckert, Kornelia'

_publ_section_title
;
 Syntheses and structures of lanthanoid(ii) complexes featuring Sn-M (M =
 Al, Ga, In) bonds.
;
_journal_issue 46
_journal_name_full 'Dalton transactions (Cambridge, England : 2003)'
_journal_page_first 14101
_journal_page_last 14106
_journal_paper_doi 10.1039/c2dt31768k
_journal_volume 41
_journal_year 2012
_chemical_formula_moiety 'C28 H41 Ga Li N3 O Sn'
_chemical_formula_sum 'C28 H41 Ga Li N3 O Sn'
_chemical_formula_weight 630.99
_chemical_name_systematic
;
?
;
_space_group_IT_number 14
_symmetry_cell_setting monoclinic
_symmetry_space_group_name_Hall '-P 2ybc'
_symmetry_space_group_name_H-M 'P 1 21/c 1'
_atom_sites_solution_hydrogens geom
_atom_sites_solution_primary direct
_atom_sites_solution_secondary difmap
_audit_conform_dict_location ftp://ftp.iucr.org/pub/cif_core.dic
_audit_conform_dict_name cif_core.dic
_audit_conform_dict_version 2.3
_audit_creation_date 2012-05-15T16:04:47-00:00
_audit_creation_method 'WinGX routine CIF_UPDATE'
_cell_angle_alpha 90
_cell_angle_beta 117.100(6)
_cell_angle_gamma 90
_cell_formula_units_Z 8
_cell_length_a 18.5639(8)
_cell_length_b 21.5517(6)
_cell_length_c 17.2611(8)
_cell_measurement_reflns_used 5238
_cell_measurement_temperature 180(2)
_cell_measurement_theta_max 30.4541
_cell_measurement_theta_min 2.8089
_cell_volume 6147.7(5)
_computing_cell_refinement
;
CrysAlisPro, Agilent Technologies,
Version 1.171.35.21 (release 20-01-2012 CrysAlis171 .NET)
(compiled Jan 23 2012,18:06:46)
;
_computing_data_collection
;
CrysAlisPro, Agilent Technologies,
Version 1.171.35.21 (release 20-01-2012 CrysAlis171 .NET)
(compiled Jan 23 2012,18:06:46)
;
_computing_data_reduction
;
CrysAlisPro, Agilent Technologies,
Version 1.171.35.21 (release 20-01-2012 CrysAlis171 .NET)
(compiled Jan 23 2012,18:06:46)
;
_computing_molecular_graphics 'Ortep-3 for Windows (Farrugia, 1997)'
_computing_publication_material 'WinGX publication routines (Farrugia, 1999)'
_computing_structure_refinement 'SHELXL-97 (Sheldrick, 1997)'
_computing_structure_solution 'SHELXS-97 (Sheldrick, 1997)'
_diffrn_ambient_temperature 180(2)
_diffrn_detector_area_resol_mean 16.356
_diffrn_measured_fraction_theta_full 0.998
_diffrn_measured_fraction_theta_max 0.998
_diffrn_measurement_device_type 'Xcalibur, Sapphire3, Gemini'
_diffrn_measurement_method '\w scans'
_diffrn_orient_matrix_UB_11 0.0146366
_diffrn_orient_matrix_UB_12 0.0090669
_diffrn_orient_matrix_UB_13 0.0441149
_diffrn_orient_matrix_UB_21 0.0257616
_diffrn_orient_matrix_UB_22 0.0220856
_diffrn_orient_matrix_UB_23 -0.0052157
_diffrn_orient_matrix_UB_31 -0.031079
_diffrn_orient_matrix_UB_32 0.0226201
_diffrn_orient_matrix_UB_33 -0.0126617
_diffrn_radiation_monochromator graphite
_diffrn_radiation_type MoK\a
_diffrn_radiation_wavelength 0.71073
_diffrn_reflns_av_R_equivalents 0.0984
_diffrn_reflns_av_unetI/netI 0.1176
_diffrn_reflns_limit_h_max 22
_diffrn_reflns_limit_h_min -21
_diffrn_reflns_limit_k_max 25
_diffrn_reflns_limit_k_min -16
_diffrn_reflns_limit_l_max 20
_diffrn_reflns_limit_l_min -20
_diffrn_reflns_number 39268
_diffrn_reflns_theta_full 25.35
_diffrn_reflns_theta_max 25.35
_diffrn_reflns_theta_min 2.81
_exptl_absorpt_coefficient_mu 1.711
_exptl_absorpt_correction_T_max 1
_exptl_absorpt_correction_T_min 0.99042
_exptl_absorpt_correction_type multi-scan
_exptl_absorpt_process_details
;
CrysAlisPro, Agilent Technologies,
Version 1.171.35.21 (release 20-01-2012 CrysAlis171 .NET)
(compiled Jan 23 2012,18:06:46)
Empirical absorption correction using spherical harmonics,
implemented in SCALE3 ABSPACK scaling algorithm.
;
_exptl_crystal_colour colourless
_exptl_crystal_density_diffrn 1.363
_exptl_crystal_density_method 'not measured'
_exptl_crystal_description rods
_exptl_crystal_F_000 2576
_exptl_crystal_size_max 0.18
_exptl_crystal_size_mid 0.12
_exptl_crystal_size_min 0.06
_refine_diff_density_max 0.924
_refine_diff_density_min -0.598
_refine_diff_density_rms 0.091
_refine_ls_extinction_method none
_refine_ls_goodness_of_fit_ref 1.021
_refine_ls_hydrogen_treatment constr
_refine_ls_matrix_type full
_refine_ls_number_parameters 672
_refine_ls_number_reflns 11248
_refine_ls_number_restraints 353
_refine_ls_restrained_S_all 1.027
_refine_ls_R_factor_all 0.1454
_refine_ls_R_factor_gt 0.0624
_refine_ls_shift/su_max 0
_refine_ls_shift/su_mean 0
_refine_ls_structure_factor_coef Fsqd
_refine_ls_weighting_details 'calc w=1/[\s^2^(Fo^2^)+(0.0343P)^2^+0.7181P] where P=(Fo^2^+2Fc^2^)/3'
_refine_ls_weighting_scheme calc
_refine_ls_wR_factor_gt 0.104
_refine_ls_wR_factor_ref 0.1351
_reflns_number_gt 5805
_reflns_number_total 11248
_reflns_threshold_expression >2sigma(I)
_cod_data_source_file c2dt31768k.txt
_cod_data_source_block x1552
_cod_original_cell_volume 6147.7(4)
_cod_original_sg_symbol_H-M P2(1)/c
_cod_database_code 7020527

loop_
_symmetry_equiv_pos_as_xyz
'x, y, z'
'-x, y+1/2, -z+1/2'
'-x, -y, -z'
'x, -y-1/2, z-1/2'

loop_
_atom_site_label
_atom_site_type_symbol
_atom_site_fract_x
_atom_site_fract_y
_atom_site_fract_z
_atom_site_U_iso_or_equiv
_atom_site_adp_type
_atom_site_occupancy
_atom_site_symmetry_multiplicity
_atom_site_calc_flag
_atom_site_refinement_flags
_atom_site_disorder_assembly
_atom_site_disorder_group
C1 C 0.4844(4) 0.7806(4) 0.0635(4) 0.0481(19) Uani 1 1 d . A .
C2 C 0.5477(5) 0.8172(4) 0.0673(5) 0.061(2) Uani 1 1 d . . .
H2 H 0.5481 0.8604 0.0789 0.073 Uiso 1 1 calc R . .
C3 C 0.6101(5) 0.7919(4) 0.0544(5) 0.061(2) Uani 1 1 d . . .
H3 H 0.6533 0.8175 0.0584 0.073 Uiso 1 1 calc R . .
C4 C 0.6094(4) 0.7300(4) 0.0359(4) 0.054(2) Uani 1 1 d . . .
C5 C 0.5464(5) 0.6968(4) 0.0347(4) 0.055(2) Uani 1 1 d . . .
H5 H 0.546 0.6534 0.0244 0.066 Uiso 1 1 calc R . .
C6 C 0.6758(4) 0.7004(4) 0.0209(5) 0.074(3) Uani 1 1 d . . .
H6A H 0.7077 0.7328 0.0109 0.11 Uiso 1 1 calc R . .
H6B H 0.6518 0.6732 -0.03 0.11 Uiso 1 1 calc R . .
H6C H 0.7111 0.6761 0.0722 0.11 Uiso 1 1 calc R . .
C7 C 0.2875(4) 0.7805(4) -0.0385(5) 0.057(2) Uani 1 1 d . A .
C8 C 0.2256(5) 0.8164(4) -0.1008(5) 0.068(2) Uani 1 1 d . . .
H8 H 0.2252 0.8601 -0.0931 0.082 Uiso 1 1 calc R . .
C9 C 0.1651(5) 0.7887(5) -0.1736(6) 0.079(3) Uani 1 1 d . . .
H9 H 0.1231 0.8134 -0.2158 0.094 Uiso 1 1 calc R . .
C10 C 0.1654(5) 0.7266(6) -0.1848(5) 0.077(3) Uani 1 1 d . . .
C11 C 0.2283(5) 0.6934(4) -0.1213(6) 0.067(2) Uani 1 1 d . . .
H11 H 0.2287 0.6497 -0.1284 0.081 Uiso 1 1 calc R . .
C12 C 0.0995(5) 0.6928(5) -0.2623(6) 0.110(4) Uani 1 1 d . . .
H12A H 0.0552 0.6818 -0.2489 0.166 Uiso 1 1 calc R . .
H12B H 0.122 0.6551 -0.2744 0.166 Uiso 1 1 calc R . .
H12C H 0.0789 0.72 -0.3135 0.166 Uiso 1 1 calc R . .
C13 C 0.3790(4) 0.7491(3) 0.1699(4) 0.0470(19) Uani 1 1 d . A .
C14 C 0.3757(4) 0.7658(4) 0.2457(5) 0.061(2) Uani 1 1 d . . .
H14 H 0.3722 0.8085 0.2575 0.073 Uiso 1 1 calc R . .
C15 C 0.3775(5) 0.7211(4) 0.3050(5) 0.063(2) Uani 1 1 d . . .
H15 H 0.3771 0.7331 0.3578 0.076 Uiso 1 1 calc R . .
C16 C 0.3798(4) 0.6597(4) 0.2863(5) 0.053(2) Uani 1 1 d . . .
C17 C 0.3812(4) 0.6458(3) 0.2091(4) 0.0496(19) Uani 1 1 d . . .
H17 H 0.3815 0.6033 0.1949 0.06 Uiso 1 1 calc R . .
C18 C 0.3809(5) 0.6077(3) 0.3459(5) 0.072(2) Uani 1 1 d . . .
H18A H 0.4087 0.6218 0.4065 0.108 Uiso 1 1 calc R . .
H18B H 0.4095 0.5719 0.3383 0.108 Uiso 1 1 calc R . .
H18C H 0.3253 0.5959 0.3315 0.108 Uiso 1 1 calc R . .
C19 C 0.3633(8) 0.5347(5) 0.0263(7) 0.149(3) Uani 1 1 d U . .
H19A H 0.3092 0.5404 0.0234 0.179 Uiso 1 1 calc R . .
H19B H 0.4022 0.5248 0.0872 0.179 Uiso 1 1 calc R . .
C20 C 0.3608(9) 0.4826(5) -0.0325(7) 0.149(3) Uani 1 1 d U . .
H20A H 0.4083 0.455 -0.0032 0.179 Uiso 1 1 calc R . .
H20B H 0.3108 0.4578 -0.051 0.179 Uiso 1 1 calc R . .
C21 C 0.3624(9) 0.5135(5) -0.1045(8) 0.156(5) Uani 1 1 d U . .
H21A H 0.3994 0.4917 -0.1223 0.187 Uiso 1 1 calc R . .
H21B H 0.3076 0.5138 -0.1545 0.187 Uiso 1 1 calc R . .
C22 C 0.3894(7) 0.5751(5) -0.0790(7) 0.112(3) Uani 1 1 d U . .
H22A H 0.3543 0.6045 -0.1246 0.134 Uiso 1 1 calc R . .
H22B H 0.4454 0.5798 -0.0708 0.134 Uiso 1 1 calc R . .
C23 C 0.4905(6) 0.9558(5) 0.2310(6) 0.149(3) Uani 1 1 d DU . .
H23A H 0.5296 0.9712 0.2111 0.179 Uiso 1 1 calc R . .
H23B H 0.4821 0.9897 0.2647 0.179 Uiso 1 1 calc R . .
C24 C 0.5290(7) 0.9036(5) 0.2913(7) 0.149(3) Uani 1 1 d DU . .
H24A H 0.4898 0.8849 0.3076 0.224 Uiso 1 1 calc R . .
H24B H 0.5756 0.9189 0.3436 0.224 Uiso 1 1 calc R . .
H24C H 0.5471 0.8725 0.2627 0.224 Uiso 1 1 calc R . .
C25 C 0.2888(5) 0.9499(4) 0.1466(7) 0.112(3) Uani 1 1 d DU . .
H25A H 0.2921 0.9196 0.1912 0.134 Uiso 0.729(11) 1 calc PR A 1
H25B H 0.2878 0.992 0.1688 0.134 Uiso 0.729(11) 1 calc PR A 1
C26 C 0.2123(5) 0.9391(4) 0.0639(7) 0.136(5) Uani 0.729(11) 1 d PRDU A 1
H26A H 0.2237 0.9116 0.0256 0.203 Uiso 0.729(11) 1 calc PR A 1
H26B H 0.1916 0.9788 0.0346 0.203 Uiso 0.729(11) 1 calc PR A 1
H26C H 0.1717 0.9198 0.0777 0.203 Uiso 0.729(11) 1 calc PR A 1
H25C H 0.2972 0.9867 0.1841 0.163 Uiso 0.271(11) 1 d PR A 2
H25D H 0.2441 0.9603 0.0888 0.163 Uiso 0.271(11) 1 d PR A 2
C26F C 0.243(2) 0.9067(14) 0.176(3) 0.136(5) Uani 0.271(11) 1 d PDU A 2
H26D H 0.2223 0.8718 0.1349 0.203 Uiso 0.271(11) 1 calc PR A 2
H26E H 0.1975 0.9289 0.1771 0.203 Uiso 0.271(11) 1 calc PR A 2
H26F H 0.2789 0.8911 0.234 0.203 Uiso 0.271(11) 1 calc PR A 2
C27 C 0.335(2) 0.994(2) 0.017(2) 0.133(4) Uani 0.244(11) 1 d PDU A 3
H27A H 0.294 0.969 -0.031 0.16 Uiso 0.244(11) 1 calc PR A 3
H27B H 0.3082 1.0298 0.0275 0.16 Uiso 0.244(11) 1 calc PR A 3
C28 C 0.398(3) 1.016(2) -0.009(3) 0.133(4) Uani 0.244(11) 1 d PDU A 3
H28A H 0.4479 1.0256 0.0437 0.2 Uiso 0.244(11) 1 calc PR A 3
H28B H 0.378 1.0529 -0.0448 0.2 Uiso 0.244(11) 1 calc PR A 3
H28C H 0.4086 0.983 -0.0415 0.2 Uiso 0.244(11) 1 calc PR A 3
C27F C 0.3835(11) 0.9902(5) 0.0255(9) 0.133(4) Uani 0.756(11) 1 d PDU A 4
H27C H 0.4353 0.9849 0.0229 0.16 Uiso 0.756(11) 1 calc PR A 4
H27D H 0.3393 0.9748 -0.0298 0.16 Uiso 0.756(11) 1 calc PR A 4
C28F C 0.3705(10) 1.0565(5) 0.0367(10) 0.133(4) Uani 0.756(11) 1 d PDU A 4
H28D H 0.3215 1.0612 0.0442 0.2 Uiso 0.756(11) 1 calc PR A 4
H28E H 0.3642 1.0797 -0.0148 0.2 Uiso 0.756(11) 1 calc PR A 4
H28F H 0.4171 1.0727 0.0883 0.2 Uiso 0.756(11) 1 calc PR A 4
C29 C 0.0093(5) 0.2071(4) 0.1281(5) 0.054(2) Uani 1 1 d . . .
C30 C -0.0575(5) 0.1804(4) 0.0593(6) 0.069(2) Uani 1 1 d . . .
H30 H -0.0668 0.1371 0.0605 0.083 Uiso 1 1 calc R . .
C31 C -0.1107(5) 0.2151(5) -0.0109(6) 0.081(3) Uani 1 1 d . . .
H31 H -0.1568 0.196 -0.0562 0.097 Uiso 1 1 calc R . .
C32 C -0.0970(5) 0.2768(5) -0.0149(5) 0.069(2) Uani 1 1 d . . .
C33 C -0.0279(5) 0.3008(4) 0.0530(5) 0.065(2) Uani 1 1 d . . .
H33 H -0.0167 0.3436 0.0505 0.078 Uiso 1 1 calc R . .
C34 C -0.1564(5) 0.3172(5) -0.0882(5) 0.102(3) Uani 1 1 d . . .
H34A H -0.1826 0.2925 -0.1415 0.154 Uiso 1 1 calc R . .
H34B H -0.1274 0.352 -0.0978 0.154 Uiso 1 1 calc R . .
H34C H -0.1974 0.3332 -0.0726 0.154 Uiso 1 1 calc R . .
C35 C 0.1054(4) 0.2327(4) 0.3393(4) 0.052(2) Uani 1 1 d . . .
C36 C 0.0936(4) 0.2237(4) 0.4128(5) 0.059(2) Uani 1 1 d . . .
H36 H 0.078 0.1841 0.4239 0.071 Uiso 1 1 calc R . .
C37 C 0.1046(4) 0.2722(4) 0.4693(5) 0.063(2) Uani 1 1 d . . .
H37 H 0.0968 0.2656 0.5194 0.076 Uiso 1 1 calc R . .
C38 C 0.1265(4) 0.3297(4) 0.4541(5) 0.056(2) Uani 1 1 d . . .
C39 C 0.1377(4) 0.3350(4) 0.3801(5) 0.054(2) Uani 1 1 d . . .
H39 H 0.1534 0.3744 0.3682 0.065 Uiso 1 1 calc R . .
C40 C 0.1365(5) 0.3843(4) 0.5118(5) 0.082(3) Uani 1 1 d . . .
H40A H 0.1005 0.3797 0.539 0.123 Uiso 1 1 calc R . .
H40B H 0.1227 0.4225 0.477 0.123 Uiso 1 1 calc R . .
H40C H 0.1927 0.3866 0.5571 0.123 Uiso 1 1 calc R . .
C41 C 0.1998(4) 0.1706(4) 0.2378(4) 0.051(2) Uani 1 1 d . . .
C42 C 0.2538(5) 0.1236(4) 0.2490(4) 0.056(2) Uani 1 1 d . . .
H42 H 0.2437 0.0835 0.2647 0.068 Uiso 1 1 calc R . .
C43 C 0.3226(5) 0.1330(4) 0.2381(5) 0.064(2) Uani 1 1 d . . .
H43 H 0.3592 0.0998 0.2466 0.077 Uiso 1 1 calc R . .
C44 C 0.3370(4) 0.1913(4) 0.2147(5) 0.056(2) Uani 1 1 d . . .
C45 C 0.2814(4) 0.2367(4) 0.2048(4) 0.055(2) Uani 1 1 d . . .
H45 H 0.2906 0.2769 0.1887 0.066 Uiso 1 1 calc R . .
C46 C 0.4091(5) 0.2048(4) 0.1995(5) 0.079(3) Uani 1 1 d . . .
H46A H 0.3974 0.1921 0.1404 0.118 Uiso 1 1 calc R . .
H46B H 0.4561 0.1817 0.2417 0.118 Uiso 1 1 calc R . .
H46C H 0.4209 0.2494 0.2064 0.118 Uiso 1 1 calc R . .
C47 C 0.2434(6) 0.4076(5) 0.2594(6) 0.105(3) Uani 1 1 d DU . .
H47A H 0.29 0.3793 0.2891 0.126 Uiso 0.66(2) 1 calc PR B 5
H47B H 0.228 0.4246 0.3031 0.126 Uiso 0.66(2) 1 calc PR B 5
H47C H 0.2812 0.3782 0.303 0.126 Uiso 0.34(2) 1 d PR B 6
H47D H 0.2242 0.4374 0.2896 0.126 Uiso 0.34(2) 1 d PR B 6
C48 C 0.2647(12) 0.4589(9) 0.2153(11) 0.121(7) Uani 0.66(2) 1 d PDU B 5
H48A H 0.323 0.4692 0.2461 0.145 Uiso 0.66(2) 1 calc PR B 5
H48B H 0.2324 0.4967 0.2096 0.145 Uiso 0.66(2) 1 calc PR B 5
C49 C 0.2410(10) 0.4277(10) 0.1244(10) 0.119(7) Uani 0.66(2) 1 d PDU B 5
H49A H 0.2336 0.4586 0.0789 0.143 Uiso 0.66(2) 1 calc PR B 5
H49B H 0.2807 0.3959 0.1275 0.143 Uiso 0.66(2) 1 calc PR B 5
C48F C 0.2913(14) 0.4347(15) 0.2185(16) 0.114(8) Uani 0.34(2) 1 d PDU B 6
H48C H 0.3242 0.4033 0.2067 0.137 Uiso 0.34(2) 1 calc PR B 6
H48D H 0.3259 0.4697 0.2522 0.137 Uiso 0.34(2) 1 calc PR B 6
C49F C 0.2149(17) 0.4564(12) 0.1334(17) 0.119(10) Uani 0.34(2) 1 d PDU B 6
H49C H 0.1884 0.4926 0.1449 0.143 Uiso 0.34(2) 1 calc PR B 6
H49D H 0.2294 0.4668 0.0864 0.143 Uiso 0.34(2) 1 calc PR B 6
C50 C 0.1620(6) 0.3994(5) 0.1113(6) 0.115(4) Uani 1 1 d DU . .
H50A H 0.1188 0.4312 0.0919 0.138 Uiso 0.66(2) 1 calc PR B 5
H50B H 0.1453 0.366 0.0671 0.138 Uiso 0.66(2) 1 calc PR B 5
H50C H 0.1037 0.4075 0.0744 0.138 Uiso 0.34(2) 1 d PR B 6
H50D H 0.1819 0.3707 0.0805 0.138 Uiso 0.34(2) 1 d PR B 6
Ga2 Ga 0.04217(7) 0.04495(5) 0.28114(7) 0.0881(4) Uani 1 1 d DU . .
C51 C 0.1387(8) 0.0125(6) 0.3790(10) 0.112(5) Uani 0.737(18) 1 d PDU C 7
H51A H 0.1787 0.0011 0.3582 0.135 Uiso 0.737(18) 1 calc PR C 7
H51B H 0.1629 0.0458 0.4228 0.135 Uiso 0.737(18) 1 calc PR C 7
C52 C 0.1229(12) -0.0461(8) 0.4246(12) 0.136(8) Uani 0.737(18) 1 d PDU C 7
H52A H 0.0909 -0.0768 0.3803 0.203 Uiso 0.737(18) 1 calc PR C 7
H52B H 0.0932 -0.0333 0.4565 0.203 Uiso 0.737(18) 1 calc PR C 7
H52C H 0.1748 -0.0645 0.4651 0.203 Uiso 0.737(18) 1 calc PR C 7
C53 C -0.0110(10) -0.0002(10) 0.1730(11) 0.143(3) Uani 0.595(11) 1 d PDU C 7
H53A H -0.0348 -0.0392 0.1812 0.171 Uiso 0.595(11) 1 calc PR C 7
H53B H -0.0544 0.0251 0.1281 0.171 Uiso 0.595(11) 1 calc PR C 7
C54 C 0.0614(12) -0.0149(12) 0.1447(13) 0.143(3) Uani 0.595(11) 1 d PDU C 7
H54A H 0.0706 0.0219 0.117 0.214 Uiso 0.595(11) 1 calc PR C 7
H54B H 0.045 -0.0498 0.1037 0.214 Uiso 0.595(11) 1 calc PR C 7
H54C H 0.1114 -0.0256 0.1966 0.214 Uiso 0.595(11) 1 calc PR C 7
C51F C 0.091(3) 0.0362(16) 0.4089(12) 0.097(11) Uani 0.263(18) 1 d PDU C 8
H51C H 0.1497 0.0434 0.4354 0.117 Uiso 0.263(18) 1 calc PR C 8
H51D H 0.0667 0.0668 0.4333 0.117 Uiso 0.263(18) 1 calc PR C 8
C52F C 0.072(3) -0.0343(18) 0.430(3) 0.14(2) Uani 0.263(18) 1 d PDU C 8
H52D H 0.0151 -0.0376 0.4173 0.207 Uiso 0.263(18) 1 calc PR C 8
H52E H 0.1066 -0.0439 0.4912 0.207 Uiso 0.263(18) 1 calc PR C 8
H52F H 0.0831 -0.0638 0.3932 0.207 Uiso 0.263(18) 1 calc PR C 8
C53F C 0.0759(17) -0.0168(13) 0.2175(15) 0.143(3) Uani 0.405(11) 1 d PDU C 8
H53C H 0.1353 -0.0157 0.2394 0.171 Uiso 0.405(11) 1 calc PR C 8
H53D H 0.0601 -0.0592 0.2257 0.171 Uiso 0.405(11) 1 calc PR C 8
C54F C 0.0301(18) 0.0025(17) 0.1154(15) 0.143(3) Uani 0.405(11) 1 d PDU C 8
H54D H 0.0091 0.0449 0.1099 0.214 Uiso 0.405(11) 1 calc PR C 8
H54E H -0.0148 -0.0261 0.0838 0.214 Uiso 0.405(11) 1 calc PR C 8
H54F H 0.0684 0.0005 0.0909 0.214 Uiso 0.405(11) 1 calc PR C 8
C55 C -0.0292(11) 0.0711(13) 0.3379(14) 0.143(3) Uani 0.515(11) 1 d PDU C 9
H55A H -0.0163 0.0467 0.3912 0.171 Uiso 0.515(11) 1 calc PR C 9
H55B H -0.0229 0.1158 0.3526 0.171 Uiso 0.515(11) 1 calc PR C 9
C56 C -0.1229(11) 0.0552(13) 0.2596(15) 0.143(3) Uani 0.515(11) 1 d PDU C 9
H56A H -0.1206 0.0453 0.2054 0.214 Uiso 0.515(11) 1 calc PR C 9
H56B H -0.1578 0.0914 0.2505 0.214 Uiso 0.515(11) 1 calc PR C 9
H56C H -0.1448 0.0196 0.2774 0.214 Uiso 0.515(11) 1 calc PR C 9
C55F C -0.0766(10) 0.0387(13) 0.2306(13) 0.143(3) Uani 0.485(11) 1 d PDU C 10
H55C H -0.1051 0.0687 0.1828 0.171 Uiso 0.485(11) 1 calc PR C 10
H55D H -0.0969 -0.0039 0.2111 0.171 Uiso 0.485(11) 1 calc PR C 10
C56F C -0.0796(15) 0.0587(14) 0.3235(16) 0.143(3) Uani 0.485(11) 1 d PDU C 10
H56D H -0.0657 0.0227 0.3622 0.214 Uiso 0.485(11) 1 calc PR C 10
H56E H -0.1341 0.0731 0.3101 0.214 Uiso 0.485(11) 1 calc PR C 10
H56F H -0.0405 0.0921 0.3522 0.214 Uiso 0.485(11) 1 calc PR C 10
N1 N 0.4844(3) 0.7196(3) 0.0467(4) 0.0518(16) Uani 1 1 d . . .
N2 N 0.2889(4) 0.7186(3) -0.0504(4) 0.0588(18) Uani 1 1 d . . .
N3 N 0.3822(3) 0.6882(3) 0.1522(4) 0.0480(15) Uani 1 1 d . . .
N4 N 0.0242(4) 0.2685(3) 0.1218(4) 0.0550(17) Uani 1 1 d . B .
N5 N 0.1280(4) 0.2890(3) 0.3242(4) 0.0544(16) Uani 1 1 d . B .
N6 N 0.2147(3) 0.2286(3) 0.2162(3) 0.0501(16) Uani 1 1 d . B .
O1 O 0.3865(4) 0.5882(3) 0.0007(4) 0.0838(17) Uani 1 1 d U . .
O2 O 0.1769(3) 0.3754(2) 0.1930(3) 0.0704(15) Uani 1 1 d DU B .
Ga1 Ga 0.38595(6) 0.94100(4) 0.12595(7) 0.0754(3) Uani 1 1 d DU A .
Sn1 Sn 0.38345(3) 0.81993(2) 0.08038(3) 0.05303(17) Uani 1 1 d . . .
Sn2 Sn 0.08741(3) 0.15709(3) 0.24683(3) 0.05718(18) Uani 1 1 d . B .
Li1 Li 0.3847(7) 0.6728(6) 0.0370(7) 0.056(3) Uani 1 1 d . A .
Li2 Li 0.1334(8) 0.2970(6) 0.2103(7) 0.058(3) Uani 1 1 d . . .

loop_
_atom_site_aniso_label
_atom_site_aniso_U_11
_atom_site_aniso_U_22
_atom_site_aniso_U_33
_atom_site_aniso_U_23
_atom_site_aniso_U_13
_atom_site_aniso_U_12
C1 0.053(5) 0.057(5) 0.039(4) 0.000(4) 0.025(4) -0.005(4)
C2 0.076(6) 0.059(6) 0.057(5) -0.005(4) 0.038(5) -0.009(5)
C3 0.056(5) 0.076(7) 0.056(5) -0.001(5) 0.031(4) -0.019(5)
C4 0.053(5) 0.075(6) 0.041(5) -0.002(4) 0.027(4) -0.004(5)
C5 0.067(5) 0.050(5) 0.050(5) -0.001(4) 0.028(4) 0.002(4)
C6 0.056(5) 0.115(8) 0.058(5) -0.004(5) 0.034(5) 0.007(5)
C7 0.048(5) 0.089(7) 0.043(5) 0.006(5) 0.028(4) 0.008(5)
C8 0.067(6) 0.094(7) 0.053(6) -0.002(5) 0.035(5) 0.005(5)
C9 0.069(7) 0.109(9) 0.061(6) 0.014(6) 0.032(6) 0.036(6)
C10 0.056(6) 0.132(9) 0.037(5) 0.004(6) 0.017(5) 0.003(6)
C11 0.065(6) 0.079(7) 0.063(6) -0.015(5) 0.034(5) -0.012(5)
C12 0.070(7) 0.167(11) 0.067(7) -0.013(7) 0.008(6) -0.008(7)
C13 0.047(5) 0.052(5) 0.046(5) -0.016(4) 0.025(4) -0.012(4)
C14 0.076(6) 0.066(6) 0.054(5) -0.013(4) 0.043(5) -0.004(5)
C15 0.085(6) 0.073(6) 0.049(5) -0.005(4) 0.046(5) -0.005(5)
C16 0.061(5) 0.055(5) 0.048(5) -0.002(4) 0.031(4) -0.007(4)
C17 0.057(5) 0.052(5) 0.042(5) -0.007(4) 0.024(4) -0.008(4)
C18 0.103(7) 0.065(6) 0.065(6) 0.005(5) 0.054(6) -0.004(5)
C19 0.255(9) 0.073(5) 0.121(7) -0.028(5) 0.087(7) -0.039(6)
C20 0.255(9) 0.073(5) 0.121(7) -0.028(5) 0.087(7) -0.039(6)
C21 0.237(13) 0.112(9) 0.145(10) -0.060(7) 0.110(10) -0.054(9)
C22 0.146(9) 0.091(7) 0.117(8) -0.043(6) 0.076(8) -0.022(7)
C23 0.139(6) 0.119(9) 0.145(7) -0.030(6) 0.026(5) -0.016(6)
C24 0.139(6) 0.119(9) 0.145(7) -0.030(6) 0.026(5) -0.016(6)
C25 0.150(7) 0.079(7) 0.140(9) -0.029(7) 0.095(7) 0.009(7)
C26 0.108(7) 0.113(12) 0.207(15) -0.049(11) 0.090(8) -0.013(9)
C26F 0.108(7) 0.113(12) 0.207(15) -0.049(11) 0.090(8) -0.013(9)
C27 0.213(10) 0.077(6) 0.159(7) 0.026(6) 0.127(7) 0.001(8)
C28 0.213(10) 0.077(6) 0.159(7) 0.026(6) 0.127(7) 0.001(8)
C27F 0.213(10) 0.077(6) 0.159(7) 0.026(6) 0.127(7) 0.001(8)
C28F 0.213(10) 0.077(6) 0.159(7) 0.026(6) 0.127(7) 0.001(8)
C29 0.057(5) 0.058(6) 0.060(5) -0.003(4) 0.040(5) -0.003(4)
C30 0.069(6) 0.084(7) 0.070(6) -0.007(5) 0.046(6) -0.019(5)
C31 0.051(6) 0.135(10) 0.052(6) 0.007(6) 0.019(5) -0.015(6)
C32 0.051(6) 0.110(8) 0.054(6) 0.007(6) 0.030(5) 0.011(6)
C33 0.064(6) 0.076(6) 0.066(6) -0.001(5) 0.039(5) 0.004(5)
C34 0.070(6) 0.163(10) 0.057(6) 0.024(6) 0.015(5) 0.036(7)
C35 0.044(5) 0.071(6) 0.044(5) 0.015(4) 0.023(4) 0.011(4)
C36 0.065(6) 0.072(6) 0.051(5) 0.014(4) 0.036(5) 0.011(4)
C37 0.062(5) 0.095(7) 0.039(5) 0.007(5) 0.029(4) 0.009(5)
C38 0.050(5) 0.074(6) 0.042(5) 0.003(4) 0.018(4) 0.015(4)
C39 0.059(5) 0.061(6) 0.047(5) 0.006(4) 0.028(4) 0.006(4)
C40 0.109(8) 0.087(7) 0.056(6) -0.014(5) 0.043(6) 0.007(6)
C41 0.063(5) 0.060(6) 0.032(4) 0.006(4) 0.023(4) 0.004(4)
C42 0.062(5) 0.057(6) 0.051(5) 0.006(4) 0.027(4) 0.006(4)
C43 0.061(6) 0.075(7) 0.054(5) 0.005(5) 0.024(5) 0.023(5)
C44 0.046(5) 0.080(7) 0.043(5) -0.011(4) 0.021(4) 0.004(5)
C45 0.059(5) 0.062(5) 0.050(5) 0.004(4) 0.031(4) 0.004(4)
C46 0.057(5) 0.103(7) 0.083(7) 0.001(5) 0.037(5) 0.003(5)
C47 0.103(8) 0.115(8) 0.081(6) -0.008(6) 0.028(5) -0.015(6)
C48 0.087(13) 0.113(14) 0.168(12) -0.027(9) 0.062(11) -0.036(10)
C49 0.138(12) 0.107(14) 0.126(10) 0.029(9) 0.072(11) -0.022(11)
C48F 0.088(13) 0.124(19) 0.151(15) -0.061(14) 0.073(9) -0.025(12)
C49F 0.149(18) 0.098(17) 0.137(14) 0.014(13) 0.089(13) -0.031(14)
C50 0.133(8) 0.121(9) 0.076(6) 0.015(6) 0.035(6) -0.044(7)
Ga2 0.0902(8) 0.0796(8) 0.0983(8) 0.0166(6) 0.0462(7) -0.0165(6)
C51 0.122(10) 0.101(11) 0.132(10) 0.037(8) 0.074(7) 0.015(9)
C52 0.17(2) 0.093(12) 0.159(15) 0.053(9) 0.084(14) 0.024(12)
C53 0.124(6) 0.153(7) 0.165(7) -0.037(6) 0.079(6) -0.024(6)
C54 0.124(6) 0.153(7) 0.165(7) -0.037(6) 0.079(6) -0.024(6)
C51F 0.10(3) 0.10(2) 0.104(9) 0.049(14) 0.058(16) -0.02(2)
C52F 0.15(4) 0.09(3) 0.15(3) 0.07(3) 0.04(3) -0.01(3)
C53F 0.124(6) 0.153(7) 0.165(7) -0.037(6) 0.079(6) -0.024(6)
C54F 0.124(6) 0.153(7) 0.165(7) -0.037(6) 0.079(6) -0.024(6)
C55 0.124(6) 0.153(7) 0.165(7) -0.037(6) 0.079(6) -0.024(6)
C56 0.124(6) 0.153(7) 0.165(7) -0.037(6) 0.079(6) -0.024(6)
C55F 0.124(6) 0.153(7) 0.165(7) -0.037(6) 0.079(6) -0.024(6)
C56F 0.124(6) 0.153(7) 0.165(7) -0.037(6) 0.079(6) -0.024(6)
N1 0.048(4) 0.060(5) 0.049(4) -0.001(3) 0.024(3) -0.003(3)
N2 0.049(4) 0.082(6) 0.051(4) -0.009(4) 0.028(4) -0.004(4)
N3 0.044(4) 0.055(4) 0.046(4) -0.011(3) 0.021(3) -0.008(3)
N4 0.051(4) 0.083(5) 0.033(4) 0.007(3) 0.021(3) 0.015(4)
N5 0.068(4) 0.059(4) 0.042(4) 0.005(3) 0.031(3) 0.009(4)
N6 0.049(4) 0.063(5) 0.045(4) 0.001(3) 0.028(3) 0.006(3)
O1 0.117(5) 0.062(4) 0.078(4) -0.016(3) 0.049(4) -0.018(4)
O2 0.086(4) 0.067(4) 0.052(3) 0.008(3) 0.027(3) -0.009(3)
Ga1 0.0957(8) 0.0575(6) 0.0765(7) -0.0043(5) 0.0423(6) -0.0053(5)
Sn1 0.0587(3) 0.0566(4) 0.0517(3) -0.0012(3) 0.0320(3) -0.0006(3)
Sn2 0.0659(4) 0.0612(4) 0.0562(4) 0.0038(3) 0.0380(3) -0.0041(3)
Li1 0.053(8) 0.072(9) 0.041(7) -0.007(6) 0.019(6) -0.005(7)
Li2 0.082(10) 0.060(9) 0.032(7) 0.005(6) 0.026(7) 0.004(7)

loop_
_atom_type_symbol
_atom_type_description
_atom_type_scat_dispersion_real
_atom_type_scat_dispersion_imag
_atom_type_scat_source
C C 0.0033 0.0016 'International Tables Vol C Tables 4.2.6.8 and 6.1.1.4'
H H 0 0 'International Tables Vol C Tables 4.2.6.8 and 6.1.1.4'
N N 0.0061 0.0033 'International Tables Vol C Tables 4.2.6.8 and 6.1.1.4'
O O 0.0106 0.006 'International Tables Vol C Tables 4.2.6.8 and 6.1.1.4'
Ga Ga 0.2307 1.6083 'International Tables Vol C Tables 4.2.6.8 and 6.1.1.4'
Sn Sn -0.6537 1.4246 'International Tables Vol C Tables 4.2.6.8 and 6.1.1.4'
Li Li -0.0003 0.0001 'International Tables Vol C Tables 4.2.6.8 and 6.1.1.4'

loop_
_geom_angle_atom_site_label_1
_geom_angle_atom_site_label_2
_geom_angle_atom_site_label_3
_geom_angle
N1 C1 C2 118.7(7)
N1 C1 Sn1 119.4(5)
C2 C1 Sn1 121.9(6)
C3 C2 C1 121.2(7)
C3 C2 H2 119.4
C1 C2 H2 119.4
C4 C3 C2 120.1(7)
C4 C3 H3 120
C2 C3 H3 120
C5 C4 C3 115.6(7)
C5 C4 C6 122.4(8)
C3 C4 C6 122.0(7)
N1 C5 C4 126.2(7)
N1 C5 H5 116.9
C4 C5 H5 116.9
C4 C6 H6A 109.5
C4 C6 H6B 109.5
H6A C6 H6B 109.5
C4 C6 H6C 109.5
H6A C6 H6C 109.5
H6B C6 H6C 109.5
N2 C7 C8 119.8(8)
N2 C7 Sn1 117.5(6)
C8 C7 Sn1 122.7(7)
C9 C8 C7 120.2(9)
C9 C8 H8 119.9
C7 C8 H8 119.9
C10 C9 C8 120.2(9)
C10 C9 H9 119.9
C8 C9 H9 119.9
C9 C10 C11 117.2(9)
C9 C10 C12 122.9(9)
C11 C10 C12 119.9(10)
N2 C11 C10 124.6(9)
N2 C11 H11 117.7
C10 C11 H11 117.7
C10 C12 H12A 109.5
C10 C12 H12B 109.5
H12A C12 H12B 109.5
C10 C12 H12C 109.5
H12A C12 H12C 109.5
H12B C12 H12C 109.5
N3 C13 C14 119.3(7)
N3 C13 Sn1 119.6(5)
C14 C13 Sn1 121.0(5)
C13 C14 C15 121.1(7)
C13 C14 H14 119.4
C15 C14 H14 119.4
C16 C15 C14 119.2(7)
C16 C15 H15 120.4
C14 C15 H15 120.4
C15 C16 C17 117.1(7)
C15 C16 C18 123.2(6)
C17 C16 C18 119.7(7)
N3 C17 C16 124.7(7)
N3 C17 H17 117.6
C16 C17 H17 117.6
C16 C18 H18A 109.5
C16 C18 H18B 109.5
H18A C18 H18B 109.5
C16 C18 H18C 109.5
H18A C18 H18C 109.5
H18B C18 H18C 109.5
O1 C19 C20 109.1(9)
O1 C19 H19A 109.9
C20 C19 H19A 109.9
O1 C19 H19B 109.9
C20 C19 H19B 109.9
H19A C19 H19B 108.3
C21 C20 C19 103.6(9)
C21 C20 H20A 111
C19 C20 H20A 111
C21 C20 H20B 111
C19 C20 H20B 111
H20A C20 H20B 109
C22 C21 C20 108.1(10)
C22 C21 H21A 110.1
C20 C21 H21A 110.1
C22 C21 H21B 110.1
C20 C21 H21B 110.1
H21A C21 H21B 108.4
C21 C22 O1 108.8(9)
C21 C22 H22A 109.9
O1 C22 H22A 109.9
C21 C22 H22B 109.9
O1 C22 H22B 109.9
H22A C22 H22B 108.3
C24 C23 Ga1 118.6(8)
C24 C23 H23A 107.7
Ga1 C23 H23A 107.7
C24 C23 H23B 107.7
Ga1 C23 H23B 107.7
H23A C23 H23B 107.1
C23 C24 H24A 109.5
C23 C24 H24B 109.5
H24A C24 H24B 109.5
C23 C24 H24C 109.5
H24A C24 H24C 109.5
H24B C24 H24C 109.5
C26F C25 C26 77.7(17)
C26F C25 Ga1 134.3(16)
C26 C25 Ga1 110.8(3)
C26F C25 H25A 34
C26 C25 H25A 109.5
Ga1 C25 H25A 109.5
C26F C25 H25B 109.2
C26 C25 H25B 109.5
Ga1 C25 H25B 109.5
H25A C25 H25B 108.1
C26F C25 H25C 102.9
C26 C25 H25C 122.9
Ga1 C25 H25C 107.8
H25A C25 H25C 94.8
H25B C25 H25C 15.5
C26F C25 H25D 97.8
C26 C25 H25D 23.6
Ga1 C25 H25D 104.6
H25A C25 H25D 131.4
H25B C25 H25D 91.5
H25C C25 H25D 106.6
C25 C26 H26A 109.5
C25 C26 H26B 109.5
C25 C26 H26C 109.5
C25 C26 H25D 33.6
H26A C26 H25D 114.8
H26B C26 H25D 76.8
H26C C26 H25D 129.9
C25 C26F H26D 109.5
C25 C26F H26E 109.5
H26D C26F H26E 109.5
C25 C26F H26F 109.5
H26D C26F H26F 109.5
H26E C26F H26F 109.5
C28 C27 Ga1 111(2)
C28 C27 H27A 109.4
Ga1 C27 H27A 109.4
C28 C27 H27B 109.4
Ga1 C27 H27B 109.4
H27A C27 H27B 108
C28F C27F Ga1 109.7(8)
C28F C27F H27C 109.7
Ga1 C27F H27C 109.7
C28F C27F H27D 109.7
Ga1 C27F H27D 109.7
H27C C27F H27D 108.2
N4 C29 C30 117.9(7)
N4 C29 Sn2 118.8(6)
C30 C29 Sn2 123.3(6)
C31 C30 C29 121.7(9)
C31 C30 H30 119.1
C29 C30 H30 119.1
C32 C31 C30 119.8(9)
C32 C31 H31 120.1
C30 C31 H31 120.1
C31 C32 C33 116.4(9)
C31 C32 C34 121.4(9)
C33 C32 C34 122.2(10)
N4 C33 C32 125.0(9)
N4 C33 H33 117.5
C32 C33 H33 117.5
C32 C34 H34A 109.5
C32 C34 H34B 109.5
H34A C34 H34B 109.5
C32 C34 H34C 109.5
H34A C34 H34C 109.5
H34B C34 H34C 109.5
N5 C35 C36 119.5(7)
N5 C35 Sn2 119.0(5)
C36 C35 Sn2 121.5(6)
C37 C36 C35 120.2(7)
C37 C36 H36 119.9
C35 C36 H36 119.9
C38 C37 C36 120.7(7)
C38 C37 H37 119.6
C36 C37 H37 119.6
C37 C38 C39 115.8(7)
C37 C38 C40 122.8(7)
C39 C38 C40 121.4(8)
N5 C39 C38 125.1(7)
N5 C39 H39 117.5
C38 C39 H39 117.5
C38 C40 H40A 109.5
C38 C40 H40B 109.5
H40A C40 H40B 109.5
C38 C40 H40C 109.5
H40A C40 H40C 109.5
H40B C40 H40C 109.5
N6 C41 C42 119.0(6)
N6 C41 Sn2 117.4(5)
C42 C41 Sn2 123.5(6)
C41 C42 C43 122.1(7)
C41 C42 H42 119
C43 C42 H42 119
C44 C43 C42 119.0(7)
C44 C43 H43 120.5
C42 C43 H43 120.5
C45 C44 C43 116.6(7)
C45 C44 C46 121.3(8)
C43 C44 C46 122.2(7)
N6 C45 C44 125.3(7)
N6 C45 H45 117.4
C44 C45 H45 117.4
C44 C46 H46A 109.5
C44 C46 H46B 109.5
H46A C46 H46B 109.5
C44 C46 H46C 109.5
H46A C46 H46C 109.5
H46B C46 H46C 109.5
O2 C47 C48F 107.2(12)
O2 C47 C48 106.5(9)
C48F C47 C48 27.4(17)
O2 C47 H47A 110.4
C48F C47 H47A 85.2
C48 C47 H47A 110.4
O2 C47 H47B 110.4
C48F C47 H47B 131.3
C48 C47 H47B 110.4
H47A C47 H47B 108.6
O2 C47 H47C 110.7
C48F C47 H47C 104
C48 C47 H47C 126.9
H47A C47 H47C 20.2
H47B C47 H47C 90.5
O2 C47 H47D 110.6
C48F C47 H47D 115.6
C48 C47 H47D 91.7
H47A C47 H47D 124.4
H47B C47 H47D 20.2
H47C C47 H47D 108.4
C47 C48 C49 100.0(12)
C47 C48 H48A 111.8
C49 C48 H48A 111.8
C47 C48 H48B 111.8
C49 C48 H48B 111.8
H48A C48 H48B 109.5
C50 C49 C48 97.7(13)
C50 C49 H49A 112.2
C48 C49 H49A 112.2
C50 C49 H49B 112.2
C48 C49 H49B 112.2
H49A C49 H49B 109.8
C47 C48F C49F 94.6(16)
C47 C48F H48C 112.8
C49F C48F H48C 112.8
C47 C48F H48D 112.8
C49F C48F H48D 112.8
H48C C48F H48D 110.3
C50 C49F C48F 101.6(16)
C50 C49F H49C 111.5
C48F C49F H49C 111.5
C50 C49F H49D 111.5
C48F C49F H49D 111.5
H49C C49F H49D 109.3
O2 C50 C49 105.3(9)
O2 C50 C49F 103.7(12)
C49 C50 C49F 32.4(16)
O2 C50 H50A 110.7
C49 C50 H50A 110.7
C49F C50 H50A 81.7
O2 C50 H50B 110.7
C49 C50 H50B 110.7
C49F C50 H50B 136.6
H50A C50 H50B 108.8
O2 C50 H50C 111.5
C49 C50 H50C 136.9
C49F C50 H50C 114.5
H50A C50 H50C 35
H50B C50 H50C 76.5
O2 C50 H50D 111
C49 C50 H50D 76
C49F C50 H50D 106.6
H50A C50 H50D 133.9
H50B C50 H50D 36.4
H50C C50 H50D 109.4
C53 Ga2 C51 121.4(8)
C53 Ga2 C55F 64.0(7)
C51 Ga2 C55F 139.5(9)
C53 Ga2 C51F 143.5(11)
C51 Ga2 C51F 39.3(12)
C55F Ga2 C51F 109.6(14)
C53 Ga2 C53F 44.2(9)
C51 Ga2 C53F 80.9(9)
C55F Ga2 C53F 106.2(10)
C51F Ga2 C53F 116.9(16)
C53 Ga2 C55 116.3(7)
C51 Ga2 C55 102.9(9)
C55F Ga2 C55 52.8(8)
C51F Ga2 C55 63.8(16)
C53F Ga2 C55 151.2(11)
C53 Ga2 Sn2 108.1(6)
C51 Ga2 Sn2 104.8(4)
C55F Ga2 Sn2 111.1(8)
C51F Ga2 Sn2 107.5(8)
C53F Ga2 Sn2 105.5(9)
C55 Ga2 Sn2 101.0(8)
C52 C51 Ga2 114.3(9)
C52 C51 H51A 108.7
Ga2 C51 H51A 108.7
C52 C51 H51B 108.7
Ga2 C51 H51B 108.7
H51A C51 H51B 107.6
C54 C53 Ga2 104.8(11)
C54 C53 H53A 110.8
Ga2 C53 H53A 110.8
C54 C53 H53B 110.8
Ga2 C53 H53B 110.8
H53A C53 H53B 108.9
C52F C51F Ga2 107.5(18)
C52F C51F H51C 110.2
Ga2 C51F H51C 110.2
C52F C51F H51D 110.2
Ga2 C51F H51D 110.2
H51C C51F H51D 108.5
C54F C53F Ga2 106.6(15)
C54F C53F H53C 110.4
Ga2 C53F H53C 110.4
C54F C53F H53D 110.4
Ga2 C53F H53D 110.4
H53C C53F H53D 108.6
C56 C55 Ga2 102.5(12)
C56 C55 H55A 111.3
Ga2 C55 H55A 111.3
C56 C55 H55B 111.3
Ga2 C55 H55B 111.3
H55A C55 H55B 109.2
C56F C55F Ga2 94.3(12)
C56F C55F H55C 112.9
Ga2 C55F H55C 112.9
C56F C55F H55D 112.9
Ga2 C55F H55D 112.9
H55C C55F H55D 110.3
C1 N1 C5 118.2(6)
C1 N1 Li1 114.1(6)
C5 N1 Li1 127.6(6)
C11 N2 C7 118.1(7)
C11 N2 Li1 125.3(7)
C7 N2 Li1 116.5(6)
C17 N3 C13 118.5(6)
C17 N3 Li1 127.9(6)
C13 N3 Li1 113.6(6)
C33 N4 C29 119.0(7)
C33 N4 Li2 126.2(7)
C29 N4 Li2 114.2(6)
C39 N5 C35 118.7(6)
C39 N5 Li2 126.0(6)
C35 N5 Li2 115.0(6)
C45 N6 C41 118.1(6)
C45 N6 Li2 126.4(6)
C41 N6 Li2 115.4(6)
C19 O1 C22 107.4(7)
C19 O1 Li1 129.3(7)
C22 O1 Li1 120.8(6)
C50 O2 C47 109.3(7)
C50 O2 Li2 124.4(6)
C47 O2 Li2 124.5(6)
C23 Ga1 C25 114.1(5)
C23 Ga1 C27F 109.3(7)
C25 Ga1 C27F 115.7(5)
C23 Ga1 C27 127.2(13)
C25 Ga1 C27 92.2(11)
C27F Ga1 C27 24.0(11)
C23 Ga1 Sn1 107.4(3)
C25 Ga1 Sn1 104.2(2)
C27F Ga1 Sn1 105.4(4)
C27 Ga1 Sn1 109.3(15)
C7 Sn1 C1 96.0(3)
C7 Sn1 C13 96.6(3)
C1 Sn1 C13 97.6(3)
C7 Sn1 Ga1 123.0(2)
C1 Sn1 Ga1 120.4(2)
C13 Sn1 Ga1 117.61(18)
C7 Sn1 Li1 59.6(3)
C1 Sn1 Li1 59.9(3)
C13 Sn1 Li1 59.5(3)
Ga1 Sn1 Li1 176.9(2)
C41 Sn2 C29 96.6(3)
C41 Sn2 C35 96.9(3)
C29 Sn2 C35 97.6(3)
C41 Sn2 Ga2 122.4(2)
C29 Sn2 Ga2 120.4(2)
C35 Sn2 Ga2 117.53(19)
C41 Sn2 Li2 61.4(3)
C29 Sn2 Li2 58.9(3)
C35 Sn2 Li2 59.3(3)
Ga2 Sn2 Li2 175.9(2)
O1 Li1 N2 111.3(6)
O1 Li1 N3 118.8(7)
N2 Li1 N3 104.4(6)
O1 Li1 N1 110.0(6)
N2 Li1 N1 106.3(6)
N3 Li1 N1 105.2(6)
O1 Li1 Sn1 174.0(6)
N2 Li1 Sn1 66.1(4)
N3 Li1 Sn1 67.1(4)
N1 Li1 Sn1 66.6(4)
O2 Li2 N4 119.7(6)
O2 Li2 N5 115.5(6)
N4 Li2 N5 103.6(6)
O2 Li2 N6 106.2(6)
N4 Li2 N6 106.2(6)
N5 Li2 N6 104.3(6)
O2 Li2 Sn2 171.4(6)
N4 Li2 Sn2 66.5(4)
N5 Li2 Sn2 66.5(4)
N6 Li2 Sn2 65.4(4)

loop_
_geom_bond_atom_site_label_1
_geom_bond_atom_site_label_2
_geom_bond_distance
C1 N1 1.348(8)
C1 C2 1.392(9)
C1 Sn1 2.193(7)
C2 C3 1.388(9)
C2 H2 0.95
C3 C4 1.369(10)
C3 H3 0.95
C4 C5 1.365(9)
C4 C6 1.511(9)
C5 N1 1.350(8)
C5 H5 0.95
C6 H6A 0.98
C6 H6B 0.98
C6 H6C 0.98
C7 N2 1.352(9)
C7 C8 1.396(10)
C7 Sn1 2.186(8)
C8 C9 1.383(11)
C8 H8 0.95
C9 C10 1.353(12)
C9 H9 0.95
C10 C11 1.383(11)
C10 C12 1.525(11)
C11 N2 1.343(9)
C11 H11 0.95
C12 H12A 0.98
C12 H12B 0.98
C12 H12C 0.98
C13 N3 1.355(8)
C13 C14 1.385(8)
C13 Sn1 2.199(7)
C14 C15 1.396(9)
C14 H14 0.95
C15 C16 1.366(9)
C15 H15 0.95
C16 C17 1.379(9)
C16 C18 1.515(9)
C17 N3 1.347(8)
C17 H17 0.95
C18 H18A 0.98
C18 H18B 0.98
C18 H18C 0.98
C19 O1 1.372(11)
C19 C20 1.500(12)
C19 H19A 0.99
C19 H19B 0.99
C20 C21 1.422(13)
C20 H20A 0.99
C20 H20B 0.99
C21 C22 1.416(12)
C21 H21A 0.99
C21 H21B 0.99
C22 O1 1.428(9)
C22 H22A 0.99
C22 H22B 0.99
C23 C24 1.476(8)
C23 Ga1 1.988(8)
C23 H23A 0.99
C23 H23B 0.99
C24 H24A 0.98
C24 H24B 0.98
C24 H24C 0.98
C25 C26F 1.493(10)
C25 C26 1.5036
C25 Ga1 2.000(6)
C25 H25A 0.99
C25 H25B 0.99
C25 H25C 0.99
C25 H25D 0.99
C26 H26A 0.98
C26 H26B 0.98
C26 H26C 0.98
C26 H25D 0.7157
C26F H26D 0.98
C26F H26E 0.98
C26F H26F 0.98
C27 C28 1.495(10)
C27 Ga1 2.022(10)
C27 H27A 0.99
C27 H27B 0.99
C28 H28A 0.98
C28 H28B 0.98
C28 H28C 0.98
C27F C28F 1.478(9)
C27F Ga1 2.014(8)
C27F H27C 0.99
C27F H27D 0.99
C28F H28D 0.98
C28F H28E 0.98
C28F H28F 0.98
C29 N4 1.366(9)
C29 C30 1.393(10)
C29 Sn2 2.181(8)
C30 C31 1.383(11)
C30 H30 0.95
C31 C32 1.361(12)
C31 H31 0.95
C32 C33 1.384(11)
C32 C34 1.518(11)
C33 N4 1.336(9)
C33 H33 0.95
C34 H34A 0.98
C34 H34B 0.98
C34 H34C 0.98
C35 N5 1.347(8)
C35 C36 1.396(8)
C35 Sn2 2.198(8)
C36 C37 1.380(10)
C36 H36 0.95
C37 C38 1.366(10)
C37 H37 0.95
C38 C39 1.388(9)
C38 C40 1.499(10)
C39 N5 1.338(8)
C39 H39 0.95
C40 H40A 0.98
C40 H40B 0.98
C40 H40C 0.98
C41 N6 1.368(8)
C41 C42 1.376(9)
C41 Sn2 2.181(7)
C42 C43 1.388(9)
C42 H42 0.95
C43 C44 1.385(10)
C43 H43 0.95
C44 C45 1.375(9)
C44 C46 1.505(9)
C45 N6 1.350(8)
C45 H45 0.95
C46 H46A 0.98
C46 H46B 0.98
C46 H46C 0.98
C47 O2 1.424(10)
C47 C48F 1.484(15)
C47 C48 1.493(14)
C47 H47A 0.99
C47 H47B 0.99
C47 H47C 0.99
C47 H47D 0.99
C48 C49 1.57(2)
C48 H48A 0.99
C48 H48B 0.99
C49 C50 1.507(14)
C49 H49A 0.99
C49 H49B 0.99
C48F C49F 1.58(2)
C48F H48C 0.99
C48F H48D 0.99
C49F C50 1.509(15)
C49F H49C 0.99
C49F H49D 0.99
C50 O2 1.407(9)
C50 H50A 0.99
C50 H50B 0.99
C50 H50C 0.99
C50 H50D 0.99
Ga2 C53 1.930(14)
Ga2 C51 1.948(11)
Ga2 C55F 1.973(16)
Ga2 C51F 1.976(17)
Ga2 C53F 1.999(17)
Ga2 C55 2.053(15)
Ga2 Sn2 2.7111(11)
C51 C52 1.586(12)
C51 H51A 0.99
C51 H51B 0.99
C52 H52A 0.98
C52 H52B 0.98
C52 H52C 0.98
C53 C54 1.656(15)
C53 H53A 0.99
C53 H53B 0.99
C54 H54A 0.98
C54 H54B 0.98
C54 H54C 0.98
C51F C52F 1.634(17)
C51F H51C 0.99
C51F H51D 0.99
C52F H52D 0.98
C52F H52E 0.98
C52F H52F 0.98
C53F C54F 1.625(17)
C53F H53C 0.99
C53F H53D 0.99
C54F H54D 0.98
C54F H54E 0.98
C54F H54F 0.98
C55 C56 1.681(16)
C55 H55A 0.99
C55 H55B 0.99
C56 H56A 0.98
C56 H56B 0.98
C56 H56C 0.98
C55F C56F 1.685(16)
C55F H55C 0.99
C55F H55D 0.99
C56F H56D 0.98
C56F H56E 0.98
C56F H56F 0.98
N1 Li1 2.048(13)
N2 Li1 1.992(14)
N3 Li1 2.037(12)
N4 Li2 2.000(14)
N5 Li2 2.021(12)
N6 Li2 2.080(14)
O1 Li1 1.934(14)
O2 Li2 1.953(13)
Ga1 Sn1 2.7196(11)
Sn1 Li1 3.261(13)
Sn2 Li2 3.273(12)
